data_7020458
loop_
_publ_author_name
'Konarev, Dmitri V.'
'Kuzmin, Alexey V.'
'Simonov, Sergey V.'
'Khasanov, Salavat S.'
'Otsuka, Akihiro'
'Yamochi, Hideki'
'Saito, Gunzi'
'Lyubovskaya, Rimma N.'

_publ_section_title
;
 Ionic compound containing iron phthalocyanine (Fe(I)Pc)(-) anions and
 (C(70)(-))(2) dimers. Optical and magnetic properties of (Fe(I)Pc)(-) in
 the solid state.
;
_journal_issue 45
_journal_name_full 'Dalton transactions (Cambridge, England : 2003)'
_journal_page_first 13841
_journal_page_last 13847
_journal_paper_doi 10.1039/c2dt31587d
_journal_volume 41
_journal_year 2012
_chemical_formula_moiety 'C32 H16 Fe N8, C18 H36 N2 Na O6, C6 H4 Cl2'
_chemical_formula_sum 'C56 H56 Cl2 Fe N10 Na O6'
_chemical_formula_weight 1114.85
_chemical_name_systematic
;
?
;
_space_group_IT_number 2
_symmetry_cell_setting triclinic
_symmetry_space_group_name_Hall '-P 1'
_symmetry_space_group_name_H-M 'P -1'
_atom_sites_solution_hydrogens geom
_atom_sites_solution_primary direct
_atom_sites_solution_secondary difmap
_audit_creation_method
;
SHELXL-97
CrysAlisPro, Oxford Diffraction Ltd.,
Version 1.171.35.15 (release 03-08-2011 CrysAlis171 .NET)
(compiled Aug 3 2011,13:03:54)
;
_cell_angle_alpha 80.989(4)
_cell_angle_beta 72.451(4)
_cell_angle_gamma 64.593(5)
_cell_formula_units_Z 2
_cell_length_a 12.5032(5)
_cell_length_b 12.5968(7)
_cell_length_c 19.1276(8)
_cell_measurement_reflns_used 25802
_cell_measurement_temperature 130(2)
_cell_measurement_theta_max 31.1356
_cell_measurement_theta_min 1.7870
_cell_volume 2593.3(2)
_computing_cell_refinement
;
CrysAlisPro, Agilent Technologies,
Version 1.171.35.15 (release 03-08-2011 CrysAlis171 .NET)
(compiled Aug 3 2011,13:03:54)
;
_computing_data_collection
;
CrysAlisPro, Agilent Technologies,
Version 1.171.35.15 (release 03-08-2011 CrysAlis171 .NET)
(compiled Aug 3 2011,13:03:54)
;
_computing_data_reduction
;
CrysAlisPro, Agilent Technologies,
Version 1.171.35.15 (release 03-08-2011 CrysAlis171 .NET)
(compiled Aug 3 2011,13:03:54)
;
_computing_molecular_graphics 'ORTEP-3 for Windows (Farrugia, 1999), Adobe Illustrator'
_computing_publication_material
;
SHELXL-97 (Sheldrick, 2008),
CrysAlisPro, Agilent Technologies,
Version 1.171.35.15 (release 03-08-2011 CrysAlis171 .NET)
(compiled Aug 3 2011,13:03:54)
enCIFer (Allen et al., 2004), WinGX (Farrugia, 1999)
;
_computing_structure_refinement 'SHELXL-97 (Sheldrick, 2008)'
_computing_structure_solution 'SHELXS-97 (Sheldrick, 2008)'
_diffrn_ambient_temperature 130(2)
_diffrn_detector_area_resol_mean 10.4752
_diffrn_measured_fraction_theta_full 0.999
_diffrn_measured_fraction_theta_max 0.890
_diffrn_measurement_device_type 'Xcalibur, Ruby, Gemini'
_diffrn_measurement_method '\w scans'
_diffrn_radiation_monochromator graphite
_diffrn_radiation_source 'Enhance (Mo) X-ray Source'
_diffrn_radiation_type MoK\a
_diffrn_radiation_wavelength 0.71073
_diffrn_reflns_av_R_equivalents 0.0503
_diffrn_reflns_av_sigmaI/netI 0.0465
_diffrn_reflns_limit_h_max 17
_diffrn_reflns_limit_h_min -16
_diffrn_reflns_limit_k_max 17
_diffrn_reflns_limit_k_min -17
_diffrn_reflns_limit_l_max 27
_diffrn_reflns_limit_l_min -27
_diffrn_reflns_number 54473
_diffrn_reflns_theta_full 26.00
_diffrn_reflns_theta_max 31.21
_diffrn_reflns_theta_min 1.79
_exptl_absorpt_coefficient_mu 0.465
_exptl_absorpt_correction_T_max 0.9593
_exptl_absorpt_correction_T_min 0.8110
_exptl_absorpt_correction_type multi-scan
_exptl_absorpt_process_details
;
CrysAlisPro, Agilent Technologies,
Version 1.171.35.15 (release 03-08-2011 CrysAlis171 .NET)
(compiled Aug 3 2011,13:03:54)
Empirical absorption correction using spherical harmonics,
implemented in SCALE3 ABSPACK scaling algorithm.
;
_exptl_crystal_colour black
_exptl_crystal_density_diffrn 1.428
_exptl_crystal_density_method 'not measured'
_exptl_crystal_description block
_exptl_crystal_F_000 1162
_exptl_crystal_size_max 0.47
_exptl_crystal_size_mid 0.42
_exptl_crystal_size_min 0.09
_refine_diff_density_max 0.637
_refine_diff_density_min -0.622
_refine_diff_density_rms 0.063
_refine_ls_extinction_method none
_refine_ls_goodness_of_fit_ref 1.026
_refine_ls_hydrogen_treatment constr
_refine_ls_matrix_type full
_refine_ls_number_parameters 688
_refine_ls_number_reflns 14989
_refine_ls_number_restraints 0
_refine_ls_restrained_S_all 1.026
_refine_ls_R_factor_all 0.0680
_refine_ls_R_factor_gt 0.0480
_refine_ls_shift/su_max 0.001
_refine_ls_shift/su_mean 0.000
_refine_ls_structure_factor_coef Fsqd
_refine_ls_weighting_details 'calc w=1/[\s^2^(Fo^2^)+(0.0379P)^2^+1.5686P] where P=(Fo^2^+2Fc^2^)/3'
_refine_ls_weighting_scheme calc
_refine_ls_wR_factor_gt 0.0976
_refine_ls_wR_factor_ref 0.1068
_reflns_number_gt 11790
_reflns_number_total 14989
_reflns_threshold_expression >2\s(I)
_cod_data_source_file c2dt31587d.txt
_cod_data_source_block FePc_CryptNa_C6H4Cl2_130K
_cod_database_code 7020458

loop_
_symmetry_equiv_pos_as_xyz
'x, y, z'
'-x, -y, -z'

loop_
_atom_site_label
_atom_site_type_symbol
_atom_site_fract_x
_atom_site_fract_y
_atom_site_fract_z
_atom_site_U_iso_or_equiv
_atom_site_adp_type
_atom_site_occupancy
_atom_site_symmetry_multiplicity
_atom_site_calc_flag
_atom_site_refinement_flags
Fe1 Fe 0.0000 1.0000 0.0000 0.01738(8) Uani 1 2 d S
N102 N 0.13087(13) 1.01267(12) 0.02574(8) 0.0185(3) Uani 1 1 d .
N101 N -0.08815(13) 1.16766(12) 0.00345(8) 0.0184(3) Uani 1 1 d .
N103 N 0.05199(13) 1.22365(13) 0.03813(8) 0.0199(3) Uani 1 1 d .
N104 N -0.27124(13) 1.19256(12) -0.02950(8) 0.0201(3) Uani 1 1 d .
C101 C 0.23823(15) 0.92052(15) 0.03581(9) 0.0193(3) Uani 1 1 d .
C108 C 0.13453(16) 1.11534(15) 0.04125(9) 0.0195(3) Uani 1 1 d .
C006 C -0.20029(15) 1.23266(15) -0.01217(9) 0.0198(3) Uani 1 1 d .
C115 C -0.23337(16) 1.35637(15) -0.00738(9) 0.0213(3) Uani 1 1 d .
C111 C -0.14577(17) 1.47532(16) 0.02390(10) 0.0242(4) Uani 1 1 d .
H008 H -0.0825 1.4819 0.0382 0.029 Uiso 1 1 calc R
C110 C -0.13972(16) 1.36560(15) 0.01304(9) 0.0206(3) Uani 1 1 d .
C103 C 0.42459(16) 0.90911(16) 0.07526(9) 0.0231(4) Uani 1 1 d .
H010 H 0.4688 0.8262 0.0725 0.028 Uiso 1 1 calc R
C107 C 0.24704(16) 1.08686(15) 0.06157(9) 0.0203(3) Uani 1 1 d .
C114 C -0.33474(17) 1.45650(16) -0.01903(10) 0.0266(4) Uani 1 1 d .
H012 H -0.3977 1.4502 -0.0339 0.032 Uiso 1 1 calc R
C109 C -0.05007(15) 1.24705(15) 0.01960(9) 0.0193(3) Uani 1 1 d .
C102 C 0.31211(16) 0.96529(15) 0.05755(9) 0.0198(3) Uani 1 1 d .
C105 C 0.40407(18) 1.09987(17) 0.10084(10) 0.0264(4) Uani 1 1 d .
H015 H 0.4370 1.1453 0.1157 0.032 Uiso 1 1 calc R
C106 C 0.29225(17) 1.15607(16) 0.08350(9) 0.0231(4) Uani 1 1 d .
H016 H 0.2481 1.2389 0.0865 0.028 Uiso 1 1 calc R
C104 C 0.46963(17) 0.97779(17) 0.09694(10) 0.0258(4) Uani 1 1 d .
H017 H 0.5459 0.9418 0.1093 0.031 Uiso 1 1 calc R
C113 C -0.34034(19) 1.56476(16) -0.00818(11) 0.0304(4) Uani 1 1 d .
H018 H -0.4086 1.6341 -0.0153 0.036 Uiso 1 1 calc R
C112 C -0.24665(19) 1.57395(16) 0.01317(10) 0.0284(4) Uani 1 1 d .
H019 H -0.2528 1.6495 0.0204 0.034 Uiso 1 1 calc R
Fe2 Fe 0.0000 1.0000 0.5000 0.01738(8) Uani 1 2 d S
N202 N 0.13513(13) 1.02172(13) 0.32060(8) 0.0208(3) Uani 1 1 d .
N203 N 0.08458(13) 0.89292(13) 0.42114(8) 0.0192(3) Uani 1 1 d .
N201 N 0.02643(13) 1.12398(12) 0.43550(8) 0.0186(3) Uani 1 1 d .
N204 N 0.07284(13) 0.71241(13) 0.48218(8) 0.0206(3) Uani 1 1 d .
C208 C 0.13460(15) 0.91908(16) 0.34879(9) 0.0202(3) Uani 1 1 d .
C209 C 0.08429(15) 1.11563(16) 0.36107(10) 0.0210(3) Uani 1 1 d .
C201 C 0.10612(15) 0.77488(15) 0.42428(10) 0.0207(3) Uani 1 1 d .
C210 C 0.08160(15) 1.22896(16) 0.33043(10) 0.0221(4) Uani 1 1 d .
C215 C 0.02211(16) 1.30665(16) 0.38797(10) 0.0217(3) Uani 1 1 d .
C216 C -0.01173(15) 1.23980(15) 0.45298(10) 0.0201(3) Uani 1 1 d .
C206 C 0.24342(16) 0.79951(17) 0.23014(10) 0.0250(4) Uani 1 1 d .
H029 H 0.2567 0.8612 0.1983 0.030 Uiso 1 1 calc R
C202 C 0.16847(15) 0.72607(16) 0.35208(10) 0.0217(3) Uani 1 1 d .
C207 C 0.18662(15) 0.81643(16) 0.30506(10) 0.0215(3) Uani 1 1 d .
C203 C 0.20451(16) 0.61549(16) 0.32551(11) 0.0255(4) Uani 1 1 d .
H032 H 0.1919 0.5536 0.3573 0.031 Uiso 1 1 calc R
C205 C 0.27968(17) 0.68928(18) 0.20401(11) 0.0289(4) Uani 1 1 d .
H033 H 0.3189 0.6748 0.1534 0.035 Uiso 1 1 calc R
C204 C 0.25935(17) 0.59913(17) 0.25112(11) 0.0283(4) Uani 1 1 d .
H034 H 0.2837 0.5249 0.2317 0.034 Uiso 1 1 calc R
C214 C -0.00028(17) 1.42540(17) 0.37543(11) 0.0272(4) Uani 1 1 d .
H035 H -0.0400 1.4785 0.4146 0.033 Uiso 1 1 calc R
C213 C 0.03738(18) 1.46328(18) 0.30400(12) 0.0315(4) Uani 1 1 d .
H036 H 0.0216 1.5441 0.2939 0.038 Uiso 1 1 calc R
C211 C 0.12162(17) 1.26676(18) 0.25872(11) 0.0284(4) Uani 1 1 d .
H037 H 0.1634 1.2134 0.2197 0.034 Uiso 1 1 calc R
C212 C 0.09814(19) 1.38489(18) 0.24651(11) 0.0326(4) Uani 1 1 d .
H038 H 0.1238 1.4133 0.1981 0.039 Uiso 1 1 calc R
Cl2 Cl 0.70349(5) 0.33021(5) 0.42766(3) 0.03275(11) Uani 1 1 d .
Cl1 Cl 0.45116(5) 0.39813(6) 0.39016(3) 0.04257(14) Uani 1 1 d .
C401 C 0.58121(17) 0.38953(16) 0.32177(10) 0.0253(4) Uani 1 1 d .
C405 C 0.67679(18) 0.40814(16) 0.19405(11) 0.0272(4) Uani 1 1 d .
H041 H 0.6717 0.4257 0.1447 0.033 Uiso 1 1 calc R
C406 C 0.57375(17) 0.41484(16) 0.24976(10) 0.0268(4) Uani 1 1 d .
H042 H 0.4977 0.4368 0.2387 0.032 Uiso 1 1 calc R
C403 C 0.79514(17) 0.35174(16) 0.28209(11) 0.0266(4) Uani 1 1 d .
H043 H 0.8712 0.3304 0.2930 0.032 Uiso 1 1 calc R
C402 C 0.69199(17) 0.35874(16) 0.33821(10) 0.0234(4) Uani 1 1 d .
C404 C 0.78761(18) 0.37563(16) 0.21052(11) 0.0273(4) Uani 1 1 d .
H045 H 0.8588 0.3698 0.1722 0.033 Uiso 1 1 calc R
Na1 Na 0.67613(6) 0.87623(6) 0.29976(4) 0.02052(14) Uani 1 1 d .
O306 O 0.75828(11) 0.71024(11) 0.39202(7) 0.0238(3) Uani 1 1 d .
O304 O 0.87933(12) 0.74567(11) 0.22003(7) 0.0248(3) Uani 1 1 d .
O305 O 0.73381(11) 0.94038(11) 0.39269(7) 0.0242(3) Uani 1 1 d .
O303 O 0.65145(12) 0.77541(11) 0.20932(7) 0.0255(3) Uani 1 1 d .
O301 O 0.57749(12) 1.05846(11) 0.22217(7) 0.0257(3) Uani 1 1 d .
N301 N 0.82654(14) 0.99039(13) 0.23572(8) 0.0230(3) Uani 1 1 d .
N302 N 0.52311(14) 0.76661(14) 0.36399(8) 0.0241(3) Uani 1 1 d .
O302 O 0.46810(12) 1.01969(12) 0.36654(8) 0.0293(3) Uani 1 1 d .
C315 C 0.81950(16) 0.84346(16) 0.42420(10) 0.0256(4) Uani 1 1 d .
H05A H 0.8357 0.8703 0.4644 0.031 Uiso 1 1 calc R
H05B H 0.8981 0.8079 0.3866 0.031 Uiso 1 1 calc R
C317 C 0.70034(17) 0.62990(16) 0.41058(10) 0.0250(4) Uani 1 1 d .
H05C H 0.7226 0.5813 0.4541 0.030 Uiso 1 1 calc R
H05D H 0.7311 0.5766 0.3694 0.030 Uiso 1 1 calc R
C318 C 0.56241(17) 0.69225(18) 0.42675(10) 0.0279(4) Uani 1 1 d .
H05E H 0.5264 0.6332 0.4391 0.033 Uiso 1 1 calc R
H05F H 0.5311 0.7417 0.4699 0.033 Uiso 1 1 calc R
C316 C 0.76519(18) 0.75527(17) 0.45326(10) 0.0268(4) Uani 1 1 d .
H05G H 0.8174 0.6910 0.4809 0.032 Uiso 1 1 calc R
H05H H 0.6823 0.7929 0.4866 0.032 Uiso 1 1 calc R
C306 C 0.39978(17) 0.85977(18) 0.38834(11) 0.0309(4) Uani 1 1 d .
H05I H 0.3476 0.8265 0.4262 0.037 Uiso 1 1 calc R
H05J H 0.3630 0.8883 0.3463 0.037 Uiso 1 1 calc R
C301 C 0.75644(17) 1.10271(16) 0.20284(11) 0.0273(4) Uani 1 1 d .
H05K H 0.8140 1.1293 0.1644 0.033 Uiso 1 1 calc R
H05L H 0.7115 1.1627 0.2410 0.033 Uiso 1 1 calc R
C308 C 0.54171(19) 0.75501(18) 0.23295(11) 0.0291(4) Uani 1 1 d .
H06A H 0.5433 0.7049 0.1973 0.035 Uiso 1 1 calc R
H06B H 0.4700 0.8310 0.2337 0.035 Uiso 1 1 calc R
C311 C 0.97448(17) 0.78664(17) 0.20265(11) 0.0278(4) Uani 1 1 d .
H06C H 1.0429 0.7399 0.1625 0.033 Uiso 1 1 calc R
H06D H 1.0062 0.7749 0.2461 0.033 Uiso 1 1 calc R
C312 C 0.92949(17) 0.91548(17) 0.17930(11) 0.0280(4) Uani 1 1 d .
H06E H 0.9979 0.9406 0.1683 0.034 Uiso 1 1 calc R
H06F H 0.9035 0.9261 0.1337 0.034 Uiso 1 1 calc R
C309 C 0.7597(2) 0.67224(18) 0.18583(11) 0.0327(4) Uani 1 1 d .
H06G H 0.7524 0.6358 0.1462 0.039 Uiso 1 1 calc R
H06H H 0.7724 0.6143 0.2272 0.039 Uiso 1 1 calc R
C302 C 0.66581(18) 1.09274(18) 0.16926(11) 0.0291(4) Uani 1 1 d .
H06I H 0.6229 1.1695 0.1463 0.035 Uiso 1 1 calc R
H06J H 0.7111 1.0342 0.1302 0.035 Uiso 1 1 calc R
C314 C 0.77139(19) 1.03452(17) 0.36662(11) 0.0297(4) Uani 1 1 d .
H06K H 0.8032 1.0497 0.4038 0.036 Uiso 1 1 calc R
H06L H 0.6991 1.1065 0.3605 0.036 Uiso 1 1 calc R
C307 C 0.52707(18) 0.69602(18) 0.30836(11) 0.0283(4) Uani 1 1 d .
H06M H 0.4504 0.6833 0.3221 0.034 Uiso 1 1 calc R
H06N H 0.5965 0.6182 0.3070 0.034 Uiso 1 1 calc R
C303 C 0.48135(18) 1.15157(16) 0.26593(12) 0.0295(4) Uani 1 1 d .
H06O H 0.4350 1.2138 0.2347 0.035 Uiso 1 1 calc R
H06P H 0.5155 1.1865 0.2919 0.035 Uiso 1 1 calc R
C304 C 0.39878(17) 1.10213(17) 0.31993(12) 0.0301(4) Uani 1 1 d .
H06Q H 0.3271 1.1657 0.3492 0.036 Uiso 1 1 calc R
H06R H 0.3688 1.0627 0.2941 0.036 Uiso 1 1 calc R
C305 C 0.40079(19) 0.96222(19) 0.41938(11) 0.0355(5) Uani 1 1 d .
H06S H 0.3152 1.0197 0.4377 0.043 Uiso 1 1 calc R
H06T H 0.4375 0.9338 0.4615 0.043 Uiso 1 1 calc R
C313 C 0.86912(18) 1.00966(17) 0.29454(11) 0.0287(4) Uani 1 1 d .
H07A H 0.8934 1.0768 0.2801 0.034 Uiso 1 1 calc R
H07B H 0.9424 0.9390 0.3009 0.034 Uiso 1 1 calc R
C310 C 0.8651(2) 0.70777(19) 0.15849(11) 0.0325(4) Uani 1 1 d .
H07C H 0.9408 0.6404 0.1361 0.039 Uiso 1 1 calc R
H07D H 0.8483 0.7724 0.1211 0.039 Uiso 1 1 calc R

loop_
_atom_site_aniso_label
_atom_site_aniso_U_11
_atom_site_aniso_U_22
_atom_site_aniso_U_33
_atom_site_aniso_U_23
_atom_site_aniso_U_13
_atom_site_aniso_U_12
Fe1 0.01425(16) 0.01977(17) 0.01645(16) -0.00186(13) -0.00423(13) -0.00480(13)
N102 0.0163(7) 0.0221(7) 0.0155(7) -0.0002(5) -0.0049(5) -0.0061(6)
N101 0.0161(7) 0.0200(7) 0.0160(7) -0.0018(5) -0.0033(5) -0.0048(5)
N103 0.0189(7) 0.0235(7) 0.0168(7) -0.0013(6) -0.0041(5) -0.0084(6)
N104 0.0170(7) 0.0222(7) 0.0186(7) -0.0011(6) -0.0049(6) -0.0054(6)
C101 0.0156(8) 0.0246(8) 0.0154(8) 0.0005(6) -0.0043(6) -0.0064(6)
C108 0.0187(8) 0.0251(8) 0.0147(8) 0.0005(6) -0.0034(6) -0.0100(7)
C006 0.0163(8) 0.0225(8) 0.0155(8) -0.0026(6) -0.0029(6) -0.0035(6)
C115 0.0204(8) 0.0229(8) 0.0164(8) -0.0027(7) -0.0027(6) -0.0057(7)
C111 0.0267(9) 0.0265(9) 0.0189(8) 0.0006(7) -0.0037(7) -0.0122(7)
C110 0.0194(8) 0.0239(8) 0.0149(8) -0.0004(6) -0.0015(6) -0.0074(7)
C103 0.0199(8) 0.0281(9) 0.0194(8) 0.0051(7) -0.0074(7) -0.0085(7)
C107 0.0182(8) 0.0280(9) 0.0145(8) 0.0025(7) -0.0042(6) -0.0104(7)
C114 0.0226(9) 0.0265(9) 0.0255(9) -0.0040(7) -0.0083(7) -0.0030(7)
C109 0.0182(8) 0.0212(8) 0.0160(8) -0.0014(6) -0.0022(6) -0.0069(6)
C102 0.0188(8) 0.0257(8) 0.0143(8) 0.0020(6) -0.0041(6) -0.0093(7)
C105 0.0293(10) 0.0372(10) 0.0206(9) 0.0037(8) -0.0103(7) -0.0197(8)
C106 0.0259(9) 0.0279(9) 0.0171(8) 0.0018(7) -0.0064(7) -0.0128(7)
C104 0.0211(9) 0.0381(10) 0.0215(9) 0.0059(8) -0.0095(7) -0.0146(8)
C113 0.0318(10) 0.0221(9) 0.0287(10) -0.0010(8) -0.0112(8) -0.0008(8)
C112 0.0382(11) 0.0216(9) 0.0234(9) 0.0012(7) -0.0080(8) -0.0111(8)
Fe2 0.01344(16) 0.02314(17) 0.01640(16) 0.00242(13) -0.00547(12) -0.00818(13)
N202 0.0149(7) 0.0275(8) 0.0196(7) 0.0026(6) -0.0051(6) -0.0090(6)
N203 0.0140(7) 0.0253(7) 0.0195(7) 0.0022(6) -0.0070(5) -0.0082(6)
N201 0.0137(7) 0.0248(7) 0.0175(7) 0.0024(6) -0.0063(5) -0.0074(6)
N204 0.0152(7) 0.0254(7) 0.0212(7) 0.0029(6) -0.0081(6) -0.0073(6)
C208 0.0134(8) 0.0298(9) 0.0182(8) 0.0021(7) -0.0056(6) -0.0095(7)
C209 0.0137(8) 0.0287(9) 0.0204(8) 0.0041(7) -0.0059(6) -0.0091(7)
C201 0.0143(8) 0.0259(9) 0.0224(8) 0.0006(7) -0.0076(6) -0.0074(7)
C210 0.0144(8) 0.0277(9) 0.0233(9) 0.0060(7) -0.0058(7) -0.0094(7)
C215 0.0159(8) 0.0262(9) 0.0235(9) 0.0048(7) -0.0075(7) -0.0093(7)
C216 0.0138(8) 0.0254(8) 0.0217(8) 0.0034(7) -0.0078(6) -0.0079(6)
C206 0.0169(8) 0.0354(10) 0.0219(9) 0.0005(8) -0.0054(7) -0.0101(7)
C202 0.0129(8) 0.0290(9) 0.0216(8) 0.0008(7) -0.0071(6) -0.0058(7)
C207 0.0129(8) 0.0300(9) 0.0221(8) -0.0002(7) -0.0074(6) -0.0074(7)
C203 0.0186(8) 0.0271(9) 0.0282(9) -0.0005(7) -0.0081(7) -0.0057(7)
C205 0.0181(9) 0.0402(11) 0.0240(9) -0.0045(8) -0.0048(7) -0.0071(8)
C204 0.0207(9) 0.0292(10) 0.0315(10) -0.0075(8) -0.0091(8) -0.0031(7)
C214 0.0223(9) 0.0277(9) 0.0308(10) 0.0038(8) -0.0086(8) -0.0099(7)
C213 0.0291(10) 0.0286(10) 0.0367(11) 0.0115(8) -0.0106(9) -0.0145(8)
C211 0.0225(9) 0.0339(10) 0.0250(9) 0.0039(8) -0.0037(7) -0.0114(8)
C212 0.0301(10) 0.0360(11) 0.0284(10) 0.0124(9) -0.0063(8) -0.0158(9)
Cl2 0.0317(3) 0.0436(3) 0.0258(2) 0.0070(2) -0.01371(19) -0.0164(2)
Cl1 0.0219(2) 0.0682(4) 0.0285(3) 0.0122(2) -0.00555(19) -0.0151(2)
C401 0.0192(9) 0.0278(9) 0.0256(9) 0.0037(7) -0.0043(7) -0.0090(7)
C405 0.0315(10) 0.0258(9) 0.0238(9) 0.0029(7) -0.0087(8) -0.0115(8)
C406 0.0222(9) 0.0295(9) 0.0274(10) 0.0049(8) -0.0105(7) -0.0088(7)
C403 0.0210(9) 0.0292(9) 0.0314(10) 0.0018(8) -0.0086(8) -0.0115(7)
C402 0.0244(9) 0.0234(9) 0.0228(9) 0.0045(7) -0.0098(7) -0.0095(7)
C404 0.0246(9) 0.0284(9) 0.0278(10) 0.0001(8) -0.0030(8) -0.0126(8)
Na1 0.0169(3) 0.0252(3) 0.0196(3) -0.0025(3) -0.0056(3) -0.0076(3)
O306 0.0217(6) 0.0327(7) 0.0188(6) -0.0011(5) -0.0060(5) -0.0122(5)
O304 0.0238(7) 0.0291(7) 0.0190(6) -0.0026(5) -0.0008(5) -0.0110(5)
O305 0.0185(6) 0.0287(7) 0.0254(7) -0.0031(5) -0.0102(5) -0.0057(5)
O303 0.0286(7) 0.0289(7) 0.0240(7) 0.0011(5) -0.0087(5) -0.0156(6)
O301 0.0207(6) 0.0253(6) 0.0315(7) -0.0028(5) -0.0095(5) -0.0073(5)
N301 0.0182(7) 0.0245(7) 0.0261(8) 0.0016(6) -0.0078(6) -0.0079(6)
N302 0.0183(7) 0.0313(8) 0.0230(8) 0.0043(6) -0.0088(6) -0.0098(6)
O302 0.0189(6) 0.0333(7) 0.0321(7) -0.0019(6) -0.0100(5) -0.0047(5)
C315 0.0175(8) 0.0324(10) 0.0250(9) -0.0050(8) -0.0102(7) -0.0040(7)
C317 0.0217(9) 0.0296(9) 0.0243(9) 0.0047(7) -0.0092(7) -0.0106(7)
C318 0.0217(9) 0.0385(11) 0.0233(9) 0.0092(8) -0.0068(7) -0.0148(8)
C316 0.0237(9) 0.0370(10) 0.0185(8) -0.0017(8) -0.0086(7) -0.0090(8)
C306 0.0163(9) 0.0419(11) 0.0306(10) 0.0074(9) -0.0054(7) -0.0116(8)
C301 0.0243(9) 0.0256(9) 0.0332(10) 0.0058(8) -0.0100(8) -0.0119(8)
C308 0.0325(10) 0.0360(10) 0.0296(10) 0.0063(8) -0.0176(8) -0.0201(9)
C311 0.0166(8) 0.0316(10) 0.0286(10) 0.0001(8) -0.0020(7) -0.0069(7)
C312 0.0177(9) 0.0341(10) 0.0285(10) 0.0041(8) -0.0019(7) -0.0116(8)
C309 0.0393(12) 0.0311(10) 0.0283(10) -0.0106(8) -0.0039(9) -0.0149(9)
C302 0.0268(10) 0.0323(10) 0.0279(10) 0.0036(8) -0.0107(8) -0.0111(8)
C314 0.0308(10) 0.0270(9) 0.0361(11) -0.0048(8) -0.0180(9) -0.0086(8)
C307 0.0282(10) 0.0341(10) 0.0310(10) 0.0061(8) -0.0137(8) -0.0187(8)
C303 0.0233(9) 0.0245(9) 0.0386(11) -0.0042(8) -0.0111(8) -0.0046(7)
C304 0.0187(9) 0.0291(10) 0.0385(11) -0.0018(8) -0.0118(8) -0.0028(7)
C305 0.0208(10) 0.0442(12) 0.0274(10) -0.0027(9) -0.0008(8) -0.0033(8)
C313 0.0241(9) 0.0296(10) 0.0392(11) 0.0009(8) -0.0144(8) -0.0136(8)
C310 0.0358(11) 0.0385(11) 0.0197(9) -0.0095(8) 0.0013(8) -0.0148(9)

loop_
_atom_type_symbol
_atom_type_description
_atom_type_scat_dispersion_real
_atom_type_scat_dispersion_imag
_atom_type_scat_source
C C 0.0033 0.0016 'International Tables Vol C Tables 4.2.6.8 and 6.1.1.4'
H H 0.0000 0.0000 'International Tables Vol C Tables 4.2.6.8 and 6.1.1.4'
N N 0.0061 0.0033 'International Tables Vol C Tables 4.2.6.8 and 6.1.1.4'
O O 0.0106 0.0060 'International Tables Vol C Tables 4.2.6.8 and 6.1.1.4'
Na Na 0.0362 0.0249 'International Tables Vol C Tables 4.2.6.8 and 6.1.1.4'
Cl Cl 0.1484 0.1585 'International Tables Vol C Tables 4.2.6.8 and 6.1.1.4'
Fe Fe 0.3463 0.8444 'International Tables Vol C Tables 4.2.6.8 and 6.1.1.4'

loop_
_geom_angle_atom_site_label_1
_geom_angle_atom_site_label_2
_geom_angle_atom_site_label_3
_geom_angle
_geom_angle_site_symmetry_1
_geom_angle_site_symmetry_3
N102 Fe1 N102 180.00(7) 2_575 .
N102 Fe1 N101 89.89(6) 2_575 2_575
N102 Fe1 N101 90.11(6) . 2_575
N102 Fe1 N101 90.11(6) 2_575 .
N102 Fe1 N101 89.89(6) . .
N101 Fe1 N101 180.0 2_575 .
C101 N102 C108 106.56(14) . .
C101 N102 Fe1 126.65(12) . .
C108 N102 Fe1 126.73(11) . .
C109 N101 C006 106.86(14) . .
C109 N101 Fe1 126.65(12) . .
C006 N101 Fe1 126.45(12) . .
C108 N103 C109 121.70(15) . .
C101 N104 C006 121.75(15) 2_575 .
N104 C101 N102 127.39(16) 2_575 .
N104 C101 C102 122.43(15) 2_575 .
N102 C101 C102 110.15(15) . .
N103 C108 N102 127.31(16) . .
N103 C108 C107 122.99(16) . .
N102 C108 C107 109.70(15) . .
N104 C006 N101 127.60(16) . .
N104 C006 C115 122.37(15) . .
N101 C006 C115 110.03(15) . .
C110 C115 C114 121.13(17) . .
C110 C115 C006 106.65(15) . .
C114 C115 C006 132.22(17) . .
C112 C111 C110 117.93(18) . .
C112 C111 H008 121.0 . .
C110 C111 H008 121.0 . .
C115 C110 C111 120.79(16) . .
C115 C110 C109 106.73(15) . .
C111 C110 C109 132.48(17) . .
C104 C103 C102 117.95(17) . .
C104 C103 H010 121.0 . .
C102 C103 H010 121.0 . .
C106 C107 C102 120.90(16) . .
C106 C107 C108 132.21(17) . .
C102 C107 C108 106.88(15) . .
C113 C114 C115 117.84(18) . .
C113 C114 H012 121.1 . .
C115 C114 H012 121.1 . .
N103 C109 N101 127.62(15) . .
N103 C109 C110 122.66(15) . .
N101 C109 C110 109.72(15) . .
C107 C102 C103 121.19(16) . .
C107 C102 C101 106.71(15) . .
C103 C102 C101 132.07(17) . .
C106 C105 C104 121.61(17) . .
C106 C105 H015 119.2 . .
C104 C105 H015 119.2 . .
C105 C106 C107 117.66(17) . .
C105 C106 H016 121.2 . .
C107 C106 H016 121.2 . .
C103 C104 C105 120.69(17) . .
C103 C104 H017 119.7 . .
C105 C104 H017 119.7 . .
C114 C113 C112 120.99(18) . .
C114 C113 H018 119.5 . .
C112 C113 H018 119.5 . .
C111 C112 C113 121.30(17) . .
C111 C112 H019 119.4 . .
C113 C112 H019 119.4 . .
N201 Fe2 N201 180.000(1) 2_576 .
N201 Fe2 N203 89.52(6) 2_576 .
N201 Fe2 N203 90.48(6) . .
N201 Fe2 N203 90.48(6) 2_576 2_576
N201 Fe2 N203 89.52(6) . 2_576
N203 Fe2 N203 180.000(1) . 2_576
C209 N202 C208 121.76(15) . .
C201 N203 C208 106.32(14) . .
C201 N203 Fe2 127.16(11) . .
C208 N203 Fe2 126.50(12) . .
C209 N201 C216 106.70(14) . .
C209 N201 Fe2 126.07(12) . .
C216 N201 Fe2 127.19(12) . .
C201 N204 C216 121.29(15) . 2_576
N202 C208 N203 127.27(16) . .
N202 C208 C207 122.55(16) . .
N203 C208 C207 110.17(15) . .
N202 C209 N201 127.88(16) . .
N202 C209 C210 122.21(16) . .
N201 C209 C210 109.91(15) . .
N204 C201 N203 127.47(16) . .
N204 C201 C202 122.39(16) . .
N203 C201 C202 110.09(15) . .
C215 C210 C211 121.40(17) . .
C215 C210 C209 106.84(15) . .
C211 C210 C209 131.70(18) . .
C210 C215 C214 120.83(17) . .
C210 C215 C216 106.61(15) . .
C214 C215 C216 132.44(17) . .
N204 C216 N201 127.37(15) 2_576 .
N204 C216 C215 122.68(16) 2_576 .
N201 C216 C215 109.93(15) . .
C205 C206 C207 117.48(18) . .
C205 C206 H029 121.3 . .
C207 C206 H029 121.3 . .
C207 C202 C203 120.79(17) . .
C207 C202 C201 106.57(16) . .
C203 C202 C201 132.59(17) . .
C202 C207 C206 121.54(17) . .
C202 C207 C208 106.82(15) . .
C206 C207 C208 131.62(17) . .
C204 C203 C202 117.68(18) . .
C204 C203 H032 121.2 . .
C202 C203 H032 121.2 . .
C206 C205 C204 120.90(18) . .
C206 C205 H033 119.5 . .
C204 C205 H033 119.5 . .
C203 C204 C205 121.59(18) . .
C203 C204 H034 119.2 . .
C205 C204 H034 119.2 . .
C213 C214 C215 117.73(19) . .
C213 C214 H035 121.1 . .
C215 C214 H035 121.1 . .
C214 C213 C212 121.28(18) . .
C214 C213 H036 119.4 . .
C212 C213 H036 119.4 . .
C212 C211 C210 117.50(19) . .
C212 C211 H037 121.3 . .
C210 C211 H037 121.3 . .
C211 C212 C213 121.24(18) . .
C211 C212 H038 119.4 . .
C213 C212 H038 119.4 . .
C406 C401 C402 120.08(17) . .
C406 C401 Cl1 119.06(14) . .
C402 C401 Cl1 120.86(15) . .
C406 C405 C404 119.68(18) . .
C406 C405 H041 120.2 . .
C404 C405 H041 120.2 . .
C405 C406 C401 120.08(18) . .
C405 C406 H042 120.0 . .
C401 C406 H042 120.0 . .
C404 C403 C402 120.12(17) . .
C404 C403 H043 119.9 . .
C402 C403 H043 119.9 . .
C403 C402 C401 119.58(17) . .
C403 C402 Cl2 119.18(14) . .
C401 C402 Cl2 121.23(14) . .
C403 C404 C405 120.44(18) . .
C403 C404 H045 119.8 . .
C405 C404 H045 119.8 . .
O303 Na1 O305 168.88(5) . .
O303 Na1 O302 109.12(5) . .
O305 Na1 O302 80.15(5) . .
O303 Na1 O304 67.79(5) . .
O305 Na1 O304 103.59(5) . .
O302 Na1 O304 173.59(5) . .
O303 Na1 O301 82.22(5) . .
O305 Na1 O301 107.70(5) . .
O302 Na1 O301 65.63(5) . .
O304 Na1 O301 108.08(5) . .
O303 Na1 O306 103.53(5) . .
O305 Na1 O306 67.04(4) . .
O302 Na1 O306 107.70(5) . .
O304 Na1 O306 78.65(4) . .
O301 Na1 O306 172.61(5) . .
O303 Na1 N302 68.44(5) . .
O305 Na1 N302 110.92(5) . .
O302 Na1 N302 68.79(5) . .
O304 Na1 N302 113.98(5) . .
O301 Na1 N302 112.07(5) . .
O306 Na1 N302 66.65(4) . .
O303 Na1 N301 111.96(5) . .
O305 Na1 N301 68.89(5) . .
O302 Na1 N301 110.18(5) . .
O304 Na1 N301 67.03(5) . .
O301 Na1 N301 67.14(5) . .
O306 Na1 N301 114.04(5) . .
N302 Na1 N301 178.96(5) . .
C316 O306 C317 114.37(14) . .
C316 O306 Na1 111.25(10) . .
C317 O306 Na1 114.61(10) . .
C310 O304 C311 114.04(14) . .
C310 O304 Na1 111.82(11) . .
C311 O304 Na1 115.85(11) . .
C314 O305 C315 113.62(14) . .
C314 O305 Na1 112.68(11) . .
C315 O305 Na1 111.59(10) . .
C309 O303 C308 113.57(15) . .
C309 O303 Na1 110.39(11) . .
C308 O303 Na1 113.51(11) . .
C303 O301 C302 113.92(14) . .
C303 O301 Na1 112.31(11) . .
C302 O301 Na1 112.64(10) . .
C312 N301 C301 110.48(15) . .
C312 N301 C313 111.28(15) . .
C301 N301 C313 110.93(15) . .
C312 N301 Na1 108.44(11) . .
C301 N301 Na1 109.06(10) . .
C313 N301 Na1 106.52(11) . .
C307 N302 C306 110.68(15) . .
C307 N302 C318 111.12(15) . .
C306 N302 C318 110.79(15) . .
C307 N302 Na1 107.77(11) . .
C306 N302 Na1 106.54(11) . .
C318 N302 Na1 109.79(11) . .
C304 O302 C305 113.25(15) . .
C304 O302 Na1 114.39(11) . .
C305 O302 Na1 112.09(11) . .
O305 C315 C316 107.86(15) . .
O305 C315 H05A 110.1 . .
C316 C315 H05A 110.1 . .
O305 C315 H05B 110.1 . .
C316 C315 H05B 110.1 . .
H05A C315 H05B 108.4 . .
O306 C317 C318 112.13(15) . .
O306 C317 H05C 109.2 . .
C318 C317 H05C 109.2 . .
O306 C317 H05D 109.2 . .
C318 C317 H05D 109.2 . .
H05C C317 H05D 107.9 . .
N302 C318 C317 111.91(15) . .
N302 C318 H05E 109.2 . .
C317 C318 H05E 109.2 . .
N302 C318 H05F 109.2 . .
C317 C318 H05F 109.2 . .
H05E C318 H05F 107.9 . .
O306 C316 C315 107.12(15) . .
O306 C316 H05G 110.3 . .
C315 C316 H05G 110.3 . .
O306 C316 H05H 110.3 . .
C315 C316 H05H 110.3 . .
H05G C316 H05H 108.5 . .
N302 C306 C305 112.64(16) . .
N302 C306 H05I 109.1 . .
C305 C306 H05I 109.1 . .
N302 C306 H05J 109.1 . .
C305 C306 H05J 109.1 . .
H05I C306 H05J 107.8 . .
N301 C301 C302 111.99(15) . .
N301 C301 H05K 109.2 . .
C302 C301 H05K 109.2 . .
N301 C301 H05L 109.2 . .
C302 C301 H05L 109.2 . .
H05K C301 H05L 107.9 . .
O303 C308 C307 112.26(15) . .
O303 C308 H06A 109.2 . .
C307 C308 H06A 109.2 . .
O303 C308 H06B 109.2 . .
C307 C308 H06B 109.2 . .
H06A C308 H06B 107.9 . .
O304 C311 C312 111.69(15) . .
O304 C311 H06C 109.3 . .
C312 C311 H06C 109.3 . .
O304 C311 H06D 109.3 . .
C312 C311 H06D 109.3 . .
H06C C311 H06D 107.9 . .
N301 C312 C311 112.46(15) . .
N301 C312 H06E 109.1 . .
C311 C312 H06E 109.1 . .
N301 C312 H06F 109.1 . .
C311 C312 H06F 109.1 . .
H06E C312 H06F 107.8 . .
O303 C309 C310 107.67(16) . .
O303 C309 H06G 110.2 . .
C310 C309 H06G 110.2 . .
O303 C309 H06H 110.2 . .
C310 C309 H06H 110.2 . .
H06G C309 H06H 108.5 . .
O301 C302 C301 112.21(16) . .
O301 C302 H06I 109.2 . .
C301 C302 H06I 109.2 . .
O301 C302 H06J 109.2 . .
C301 C302 H06J 109.2 . .
H06I C302 H06J 107.9 . .
O305 C314 C313 112.93(15) . .
O305 C314 H06K 109.0 . .
C313 C314 H06K 109.0 . .
O305 C314 H06L 109.0 . .
C313 C314 H06L 109.0 . .
H06K C314 H06L 107.8 . .
N302 C307 C308 111.85(15) . .
N302 C307 H06M 109.2 . .
C308 C307 H06M 109.2 . .
N302 C307 H06N 109.2 . .
C308 C307 H06N 109.2 . .
H06M C307 H06N 107.9 . .
O301 C303 C304 107.88(15) . .
O301 C303 H06O 110.1 . .
C304 C303 H06O 110.1 . .
O301 C303 H06P 110.1 . .
C304 C303 H06P 110.1 . .
H06O C303 H06P 108.4 . .
O302 C304 C303 107.49(15) . .
O302 C304 H06Q 110.2 . .
C303 C304 H06Q 110.2 . .
O302 C304 H06R 110.2 . .
C303 C304 H06R 110.2 . .
H06Q C304 H06R 108.5 . .
O302 C305 C306 112.52(16) . .
O302 C305 H06S 109.1 . .
C306 C305 H06S 109.1 . .
O302 C305 H06T 109.1 . .
C306 C305 H06T 109.1 . .
H06S C305 H06T 107.8 . .
N301 C313 C314 112.06(15) . .
N301 C313 H07A 109.2 . .
C314 C313 H07A 109.2 . .
N301 C313 H07B 109.2 . .
C314 C313 H07B 109.2 . .
H07A C313 H07B 107.9 . .
O304 C310 C309 106.98(15) . .
O304 C310 H07C 110.3 . .
C309 C310 H07C 110.3 . .
O304 C310 H07D 110.3 . .
C309 C310 H07D 110.3 . .
H07C C310 H07D 108.6 . .

loop_
_geom_bond_atom_site_label_1
_geom_bond_atom_site_label_2
_geom_bond_distance
_geom_bond_site_symmetry_2
Fe1 N102 1.9182(14) 2_575
Fe1 N102 1.9182(14) .
Fe1 N101 1.9188(14) 2_575
Fe1 N101 1.9188(14) .
N102 C101 1.391(2) .
N102 C108 1.394(2) .
N101 C109 1.384(2) .
N101 C006 1.384(2) .
N103 C108 1.317(2) .
N103 C109 1.326(2) .
N104 C101 1.317(2) 2_575
N104 C006 1.329(2) .
C101 N104 1.317(2) 2_575
C101 C102 1.448(2) .
C108 C107 1.453(2) .
C006 C115 1.441(2) .
C115 C110 1.394(2) .
C115 C114 1.399(2) .
C111 C112 1.381(3) .
C111 C110 1.396(2) .
C111 H008 0.9500 .
C110 C109 1.446(2) .
C103 C104 1.382(3) .
C103 C102 1.397(2) .
C103 H010 0.9500 .
C107 C106 1.391(2) .
C107 C102 1.394(2) .
C114 C113 1.380(3) .
C114 H012 0.9500 .
C105 C106 1.387(3) .
C105 C104 1.400(3) .
C105 H015 0.9500 .
C106 H016 0.9500 .
C104 H017 0.9500 .
C113 C112 1.404(3) .
C113 H018 0.9500 .
C112 H019 0.9500 .
Fe2 N201 1.9141(14) 2_576
Fe2 N201 1.9141(14) .
Fe2 N203 1.9143(15) .
Fe2 N203 1.9143(15) 2_576
N202 C209 1.322(2) .
N202 C208 1.323(2) .
N203 C201 1.388(2) .
N203 C208 1.388(2) .
N201 C209 1.386(2) .
N201 C216 1.388(2) .
N204 C201 1.322(2) .
N204 C216 1.324(2) 2_576
C208 C207 1.443(3) .
C209 C210 1.446(2) .
C201 C202 1.449(2) .
C210 C215 1.393(3) .
C210 C211 1.395(3) .
C215 C214 1.394(3) .
C215 C216 1.447(2) .
C216 N204 1.324(2) 2_576
C206 C205 1.387(3) .
C206 C207 1.398(2) .
C206 H029 0.9500 .
C202 C207 1.391(3) .
C202 C203 1.395(3) .
C203 C204 1.385(3) .
C203 H032 0.9500 .
C205 C204 1.398(3) .
C205 H033 0.9500 .
C204 H034 0.9500 .
C214 C213 1.384(3) .
C214 H035 0.9500 .
C213 C212 1.398(3) .
C213 H036 0.9500 .
C211 C212 1.383(3) .
C211 H037 0.9500 .
C212 H038 0.9500 .
Cl2 C402 1.7287(19) .
Cl1 C401 1.7256(19) .
C401 C406 1.386(3) .
C401 C402 1.390(3) .
C405 C406 1.382(3) .
C405 C404 1.387(3) .
C405 H041 0.9500 .
C406 H042 0.9500 .
C403 C404 1.378(3) .
C403 C402 1.386(3) .
C403 H043 0.9500 .
C404 H045 0.9500 .
Na1 O303 2.4592(14) .
Na1 O305 2.4609(14) .
Na1 O302 2.5197(15) .
Na1 O304 2.5198(14) .
Na1 O301 2.5691(15) .
Na1 O306 2.5760(14) .
Na1 N302 2.7194(17) .
Na1 N301 2.7358(16) .
O306 C316 1.419(2) .
O306 C317 1.427(2) .
O304 C310 1.421(2) .
O304 C311 1.424(2) .
O305 C314 1.424(2) .
O305 C315 1.428(2) .
O303 C309 1.425(2) .
O303 C308 1.430(2) .
O301 C303 1.418(2) .
O301 C302 1.424(2) .
N301 C312 1.467(2) .
N301 C301 1.468(2) .
N301 C313 1.472(2) .
N302 C307 1.467(2) .
N302 C306 1.469(2) .
N302 C318 1.473(2) .
O302 C304 1.424(2) .
O302 C305 1.426(2) .
C315 C316 1.494(3) .
C315 H05A 0.9900 .
C315 H05B 0.9900 .
C317 C318 1.510(3) .
C317 H05C 0.9900 .
C317 H05D 0.9900 .
C318 H05E 0.9900 .
C318 H05F 0.9900 .
C316 H05G 0.9900 .
C316 H05H 0.9900 .
C306 C305 1.509(3) .
C306 H05I 0.9900 .
C306 H05J 0.9900 .
C301 C302 1.516(3) .
C301 H05K 0.9900 .
C301 H05L 0.9900 .
C308 C307 1.513(3) .
C308 H06A 0.9900 .
C308 H06B 0.9900 .
C311 C312 1.514(3) .
C311 H06C 0.9900 .
C311 H06D 0.9900 .
C312 H06E 0.9900 .
C312 H06F 0.9900 .
C309 C310 1.492(3) .
C309 H06G 0.9900 .
C309 H06H 0.9900 .
C302 H06I 0.9900 .
C302 H06J 0.9900 .
C314 C313 1.511(3) .
C314 H06K 0.9900 .
C314 H06L 0.9900 .
C307 H06M 0.9900 .
C307 H06N 0.9900 .
C303 C304 1.493(3) .
C303 H06O 0.9900 .
C303 H06P 0.9900 .
C304 H06Q 0.9900 .
C304 H06R 0.9900 .
C305 H06S 0.9900 .
C305 H06T 0.9900 .
C313 H07A 0.9900 .
C313 H07B 0.9900 .
C310 H07C 0.9900 .
C310 H07D 0.9900 .
